data_4062380
loop_
_publ_author_name
'Wu, Pei-Chi'
'Yu, Jen-Kan'
'Song, Yi-Hwa'
'Chi, Yun'
'Chou, Pi-Tai'
'Peng, Shie-Ming'
'Lee, Gene-Hsiang'

_publ_section_title
;
 Synthesis and Characterization of Metal Complexes Possessing the
 5-(2-Pyridyl) Pyrazolate Ligands: The Observation of Remarkable
 Osmium-Induced Blue Phosphorescence in Solution at Room Temperature
;
_journal_issue 24
_journal_name_full Organometallics
_journal_page_first 4938
_journal_page_last 4946
_journal_paper_doi 10.1021/om034037e
_journal_volume 22
_journal_year 2003
_chemical_formula_sum 'C20 H10 F6 N6 O2 Ru'
_chemical_formula_weight 581.41
_space_group_IT_number 61
_symmetry_cell_setting orthorhombic
_symmetry_space_group_name_Hall '-P 2ac 2ab'
_symmetry_space_group_name_H-M 'P b c a'
_cell_angle_alpha 90.00
_cell_angle_beta 90.00
_cell_angle_gamma 90.00
_cell_formula_units_Z 8
_cell_length_a 17.3441(2)
_cell_length_b 13.4557(1)
_cell_length_c 18.4594(2)
_cell_measurement_temperature 295(2)
_cell_volume 4308.00(8)
_diffrn_ambient_temperature 295(2)
_exptl_crystal_density_diffrn 1.793
_cod_depositor_comments
;
The following automatic conversions were performed:
'_symmetry_cell_setting' value 'Orthorhombic' changed to 'orthorhombic'
according to '/home/saulius/struct/CIF-dictionaries/cif_core.dic'
dictionary named 'cif_core.dic' version 2.4.1 from 2010-06-29.

Automatic conversion script
Id: cif_fix_enum 1527 2010-12-29 10:47:43Z saulius 
;
_cod_database_code 4062380

loop_
_symmetry_equiv_pos_as_xyz
'x, y, z'
'-x+1/2, -y, z+1/2'
'-x, y+1/2, -z+1/2'
'x+1/2, -y+1/2, -z'
'-x, -y, -z'
'x-1/2, y, -z-1/2'
'x, -y-1/2, z-1/2'
'-x-1/2, y-1/2, z'

loop_
_atom_site_label
_atom_site_type_symbol
_atom_site_fract_x
_atom_site_fract_y
_atom_site_fract_z
_atom_site_U_iso_or_equiv
_atom_site_adp_type
_atom_site_occupancy
_atom_site_symmetry_multiplicity
_atom_site_calc_flag
_atom_site_refinement_flags
_atom_site_disorder_assembly
_atom_site_disorder_group
Ru Ru 0.292995(17) -0.09394(2) 0.569817(16) 0.03755(16) Uani 1 1 d . . .
O1 O 0.21198(17) -0.2692(2) 0.63700(18) 0.0615(8) Uani 1 1 d . . .
O2 O 0.3345(2) -0.2091(3) 0.43595(17) 0.0751(10) Uani 1 1 d . . .
N1 N 0.35128(19) 0.0368(2) 0.53365(16) 0.0447(8) Uani 1 1 d . . .
N2 N 0.39953(19) -0.1079(2) 0.61778(18) 0.0464(8) Uani 1 1 d . . .
N3 N 0.43150(19) -0.1778(2) 0.66020(18) 0.0520(9) Uani 1 1 d . . .
N4 N 0.25054(19) -0.0067(2) 0.65818(16) 0.0423(7) Uani 1 1 d . . .
N5 N 0.19219(17) -0.0384(2) 0.52882(16) 0.0394(7) Uani 1 1 d . . .
N6 N 0.16419(19) -0.0385(2) 0.46055(16) 0.0453(8) Uani 1 1 d . . .
C1 C 0.2438(2) -0.2058(3) 0.6113(2) 0.0432(9) Uani 1 1 d . . .
C2 C 0.3203(2) -0.1664(3) 0.4868(2) 0.0480(9) Uani 1 1 d . . .
C3 C 0.3233(3) 0.1043(3) 0.4864(2) 0.0513(10) Uani 1 1 d . . .
H3A H 0.2762 0.0921 0.4639 0.062 Uiso 1 1 calc R . .
C4 C 0.3621(3) 0.1901(3) 0.4707(2) 0.0607(12) Uani 1 1 d . . .
H4A H 0.3420 0.2353 0.4376 0.073 Uiso 1 1 calc R . .
C5 C 0.4309(3) 0.2087(3) 0.5044(3) 0.0701(14) Uani 1 1 d . . .
H5A H 0.4572 0.2676 0.4954 0.084 Uiso 1 1 calc R . .
C6 C 0.4611(3) 0.1396(4) 0.5518(3) 0.0661(13) Uani 1 1 d . . .
H6A H 0.5082 0.1512 0.5744 0.079 Uiso 1 1 calc R . .
C7 C 0.4203(2) 0.0524(3) 0.56565(19) 0.0479(10) Uani 1 1 d . . .
C8 C 0.4466(2) -0.0275(3) 0.6121(2) 0.0481(10) Uani 1 1 d . . .
C9 C 0.5120(3) -0.0467(3) 0.6525(2) 0.0603(12) Uani 1 1 d . . .
H9A H 0.5546 -0.0057 0.6592 0.072 Uiso 1 1 calc R . .
C10 C 0.4999(2) -0.1396(3) 0.6803(2) 0.0535(11) Uani 1 1 d . . .
C11 C 0.5523(3) -0.2005(4) 0.7258(3) 0.0698(13) Uani 1 1 d . . .
C12 C 0.2820(2) 0.0024(3) 0.7240(2) 0.0525(11) Uani 1 1 d . . .
H12A H 0.3274 -0.0316 0.7341 0.063 Uiso 1 1 calc R . .
C13 C 0.2497(3) 0.0603(4) 0.7773(2) 0.0619(12) Uani 1 1 d . . .
H13A H 0.2732 0.0656 0.8224 0.074 Uiso 1 1 calc R . .
C14 C 0.1834(3) 0.1094(3) 0.7634(2) 0.0606(12) Uani 1 1 d . . .
H14A H 0.1611 0.1489 0.7990 0.073 Uiso 1 1 calc R . .
C15 C 0.1486(3) 0.1008(3) 0.69567(19) 0.0497(10) Uani 1 1 d . . .
H15A H 0.1026 0.1335 0.6857 0.060 Uiso 1 1 calc R . .
C16 C 0.1838(2) 0.0425(3) 0.64375(19) 0.0417(9) Uani 1 1 d . . .
C17 C 0.1555(2) 0.0296(3) 0.57005(18) 0.0429(9) Uani 1 1 d . . .
C18 C 0.1004(3) 0.0767(3) 0.5286(2) 0.0497(10) Uani 1 1 d . . .
H18A H 0.0663 0.1266 0.5423 0.060 Uiso 1 1 calc R . .
C19 C 0.1082(2) 0.0314(3) 0.4614(2) 0.0472(10) Uani 1 1 d . . .
C20 C 0.0671(3) 0.0552(4) 0.3925(2) 0.0627(12) Uani 1 1 d . . .
F1 F 0.5148(2) -0.2543(3) 0.7753(2) 0.1282(15) Uani 1 1 d . . .
F2 F 0.5898(3) -0.2669(3) 0.69108(19) 0.1326(17) Uani 1 1 d . . .
F3 F 0.5968(3) -0.1477(3) 0.7653(3) 0.171(2) Uani 1 1 d . . .
F4 F 0.04324(19) -0.0238(2) 0.35680(15) 0.0948(10) Uani 1 1 d . . .
F5 F 0.00555(19) 0.1106(3) 0.40483(16) 0.0950(11) Uani 1 1 d . . .
F6 F 0.1118(2) 0.1058(2) 0.34665(15) 0.0879(10) Uani 1 1 d . . .

loop_
_atom_site_aniso_label
_atom_site_aniso_U_11
_atom_site_aniso_U_22
_atom_site_aniso_U_33
_atom_site_aniso_U_23
_atom_site_aniso_U_13
_atom_site_aniso_U_12
Ru 0.0365(2) 0.0354(2) 0.0408(2) 0.00027(12) -0.00303(12) 0.00026(12)
O1 0.063(2) 0.0482(18) 0.073(2) 0.0108(16) 0.0057(15) -0.0084(15)
O2 0.088(3) 0.079(2) 0.059(2) -0.0181(17) 0.0114(17) 0.014(2)
N1 0.050(2) 0.0402(18) 0.0444(17) 0.0022(14) 0.0043(15) -0.0021(15)
N2 0.0389(19) 0.0480(19) 0.052(2) -0.0011(15) -0.0048(15) 0.0018(15)
N3 0.049(2) 0.049(2) 0.058(2) -0.0004(16) -0.0086(16) 0.0073(16)
N4 0.0464(19) 0.0418(17) 0.0388(16) 0.0042(13) -0.0036(14) -0.0036(15)
N5 0.0414(18) 0.0389(18) 0.0379(17) -0.0002(14) -0.0025(13) 0.0024(14)
N6 0.049(2) 0.051(2) 0.0369(16) 0.0002(15) -0.0062(15) 0.0007(16)
C1 0.042(2) 0.039(2) 0.049(2) 0.0009(18) -0.0037(18) 0.0055(18)
C2 0.044(2) 0.048(2) 0.052(2) 0.005(2) -0.0020(19) 0.0035(19)
C3 0.056(3) 0.049(2) 0.049(2) 0.0040(19) 0.007(2) 0.002(2)
C4 0.076(3) 0.050(3) 0.056(3) 0.008(2) 0.014(2) -0.004(2)
C5 0.077(4) 0.048(3) 0.085(3) 0.004(3) 0.023(3) -0.017(3)
C6 0.061(3) 0.061(3) 0.076(3) -0.006(3) 0.002(3) -0.021(3)
C7 0.045(2) 0.044(2) 0.055(2) -0.0089(18) 0.0035(18) -0.0067(19)
C8 0.040(2) 0.049(2) 0.056(2) -0.0082(19) -0.0011(18) -0.0033(19)
C9 0.042(2) 0.067(3) 0.071(3) -0.018(2) -0.008(2) -0.006(2)
C10 0.044(2) 0.060(3) 0.056(2) -0.011(2) -0.0155(19) 0.011(2)
C11 0.056(3) 0.081(3) 0.073(3) -0.010(3) -0.019(3) 0.015(3)
C12 0.058(3) 0.057(3) 0.042(2) 0.005(2) -0.0080(18) 0.000(2)
C13 0.078(3) 0.073(3) 0.034(2) -0.005(2) -0.008(2) -0.007(3)
C14 0.075(3) 0.058(3) 0.048(3) -0.010(2) 0.013(2) -0.002(2)
C15 0.057(3) 0.053(2) 0.039(2) -0.0021(17) 0.0050(19) 0.007(2)
C16 0.044(2) 0.042(2) 0.040(2) 0.0074(17) 0.0011(17) -0.0029(18)
C17 0.043(2) 0.044(2) 0.042(2) 0.0023(17) 0.0044(17) 0.0022(18)
C18 0.052(3) 0.054(2) 0.044(2) -0.0028(18) -0.0005(19) 0.016(2)
C19 0.047(2) 0.056(2) 0.039(2) 0.0025(18) -0.0016(17) 0.008(2)
C20 0.062(3) 0.077(3) 0.050(3) 0.005(2) -0.004(2) 0.022(3)
F1 0.113(3) 0.171(4) 0.101(3) 0.054(3) -0.009(2) 0.037(3)
F2 0.155(4) 0.157(3) 0.086(2) 0.004(2) 0.002(2) 0.109(3)
F3 0.161(4) 0.105(3) 0.246(5) 0.010(3) -0.157(4) 0.001(3)
F4 0.109(2) 0.101(2) 0.0752(18) -0.0231(17) -0.0448(17) 0.0128(19)
F5 0.086(2) 0.136(3) 0.0637(17) 0.0016(18) -0.0138(16) 0.063(2)
F6 0.093(2) 0.119(3) 0.0515(15) 0.0226(15) -0.0039(15) 0.0099(18)

loop_
_geom_bond_atom_site_label_1
_geom_bond_atom_site_label_2
_geom_bond_distance
_geom_bond_site_symmetry_2
_geom_bond_publ_flag
Ru C2 1.876(5) . ?
Ru C1 1.892(4) . ?
Ru N5 2.047(3) . ?
Ru N2 2.058(3) . ?
Ru N1 2.136(3) . ?
Ru N4 2.140(3) . ?
O1 C1 1.121(5) . ?
O2 C2 1.128(5) . ?
N1 C3 1.350(5) . ?
N1 C7 1.352(5) . ?
N2 N3 1.344(4) . ?
N2 C8 1.359(5) . ?
N3 C10 1.346(5) . ?
N4 C12 1.338(5) . ?
N4 C16 1.360(5) . ?
N5 C17 1.349(5) . ?
N5 N6 1.351(4) . ?
N6 C19 1.352(5) . ?
C3 C4 1.368(6) . ?
C4 C5 1.369(7) . ?
C5 C6 1.380(7) . ?
C6 C7 1.394(6) . ?
C7 C8 1.449(6) . ?
C8 C9 1.381(6) . ?
C9 C10 1.368(6) . ?
C10 C11 1.484(6) . ?
C11 F3 1.277(6) . ?
C11 F2 1.278(5) . ?
C11 F1 1.334(7) . ?
C12 C13 1.374(6) . ?
C13 C14 1.350(7) . ?
C14 C15 1.393(6) . ?
C15 C16 1.381(5) . ?
C16 C17 1.456(5) . ?
C17 C18 1.379(5) . ?
C18 C19 1.389(5) . ?
C19 C20 1.493(6) . ?
C20 F4 1.316(6) . ?
C20 F5 1.322(5) . ?
C20 F6 1.335(6) . ?
